data_7211340
loop_
_publ_author_name
'Yue, Zhong-Cheng'
'Shen, Li-Xia'
'Wu, Huan-Huan'
'Li, Xing-Hui'
'Niu, Yun-Yin'

_publ_section_title
;
 pH-dependent assembly of metal--organic hybrid compounds based on
 octamolybdates and a new flexible multidentate ligand
;
_journal_issue 46
_journal_name_full CrystEngComm
_journal_page_first 9938
_journal_paper_doi 10.1039/c3ce41223g
_journal_volume 15
_journal_year 2013
_chemical_formula_moiety '3(Mo8 O26), 4(C18 H21 N6), 4(H2 O), 0.6(O)'
_chemical_formula_sum 'C72 H93.2 Mo24 N24 O82.6'
_chemical_formula_weight 4919.07
_chemical_name_systematic
;
 ? 
;
_space_group_crystal_system triclinic
_space_group_IT_number 2
_space_group_name_Hall '-P 1'
_space_group_name_H-M_alt 'P -1'
_symmetry_space_group_name_Hall '-P 1'
_symmetry_space_group_name_H-M 'P -1'
_atom_sites_solution_hydrogens geom
_atom_sites_solution_primary direct
_atom_sites_solution_secondary difmap
_audit_creation_date 2013-04-12
_audit_creation_method
;
  Olex2 1.2
  (compiled Apr  9 2013 14:06:00, GUI svn.r4456)
;
_cell_angle_alpha 101.016(3)
_cell_angle_beta 92.618(3)
_cell_angle_gamma 96.446(3)
_cell_formula_units_Z 1
_cell_length_a 10.3022(3)
_cell_length_b 12.5187(4)
_cell_length_c 25.8195(11)
_cell_measurement_reflns_used 8846
_cell_measurement_temperature 291(2)
_cell_measurement_theta_max 29.2259
_cell_measurement_theta_min 2.9404
_cell_volume 3240.2(2)
_computing_cell_refinement
;
CrysAlisPro, Agilent Technologies,
Version 1.171.36.21 (release 14-08-2012 CrysAlis171 .NET)
(compiled Sep 14 2012,17:21:16)
;
_computing_data_collection
;
CrysAlisPro, Agilent Technologies,
Version 1.171.36.21 (release 14-08-2012 CrysAlis171 .NET)
(compiled Sep 14 2012,17:21:16)
;
_computing_data_reduction
;
CrysAlisPro, Agilent Technologies,
Version 1.171.36.21 (release 14-08-2012 CrysAlis171 .NET)
(compiled Sep 14 2012,17:21:16)
;
_computing_molecular_graphics
;
O. V. Dolomanov, L. J. Bourhis, R. J. Gildea, J. A. K. Howard and H. Puschmann,
OLEX2: a complete structure solution, refinement and analysis program.
J. Appl. Cryst. (2009). 42, 339-341.
;
_computing_publication_material
;
O. V. Dolomanov, L. J. Bourhis, R. J. Gildea, J. A. K. Howard and H. Puschmann,
OLEX2: a complete structure solution, refinement and analysis program.
J. Appl. Cryst. (2009). 42, 339-341.
;
_computing_structure_refinement
;
SHELXL, G.M. Sheldrick, Acta Cryst.
(2008). A64, 112-122
;
_computing_structure_solution
;
SHELXS, G.M. Sheldrick, Acta Cryst.
(2008). A64, 112-122
;
_diffrn_ambient_temperature 291.15
_diffrn_detector_area_resol_mean 16.2312
_diffrn_measured_fraction_theta_full 0.998
_diffrn_measured_fraction_theta_max 0.998
_diffrn_measurement_details
;
  1 omega  -11.00   25.00   1.0000   20.0000
omega____ theta____ kappa____ phi______ frames
    -      -17.1323  -99.0000 -150.0000 36

  2 omega  -76.00  -25.00   1.0000   20.0000
omega____ theta____ kappa____ phi______ frames
    -      -17.1323  128.0000 -101.0000 51

  3 omega  -80.00  -34.00   1.0000   20.0000
omega____ theta____ kappa____ phi______ frames
    -      -17.1323  141.0000   69.0000 46

  4 omega  -24.00   35.00   1.0000   20.0000
omega____ theta____ kappa____ phi______ frames
    -       19.7104  -57.0000   30.0000 59

  5 omega  -26.00   20.00   1.0000   20.0000
omega____ theta____ kappa____ phi______ frames
    -       19.7104  -57.0000 -150.0000 46

  6 omega  -52.00   93.00   1.0000   20.0000
omega____ theta____ kappa____ phi______ frames
    -       19.7104    0.0000   60.0000 145

  7 omega   -6.00   49.00   1.0000   20.0000
omega____ theta____ kappa____ phi______ frames
    -       19.7104   37.0000 -180.0000 55
;
_diffrn_measurement_device_type 'Xcalibur, Eos, Gemini'
_diffrn_measurement_method '\w scans'
_diffrn_orient_matrix_UB_11 -0.0255299000
_diffrn_orient_matrix_UB_12 0.0215075000
_diffrn_orient_matrix_UB_13 -0.0212906000
_diffrn_orient_matrix_UB_21 0.0269614000
_diffrn_orient_matrix_UB_22 -0.0400773000
_diffrn_orient_matrix_UB_23 -0.0182149000
_diffrn_orient_matrix_UB_31 -0.0586929000
_diffrn_orient_matrix_UB_32 -0.0362583000
_diffrn_orient_matrix_UB_33 -0.0013913000
_diffrn_radiation_monochromator graphite
_diffrn_radiation_type 'Mo K\a'
_diffrn_radiation_wavelength 0.7107
_diffrn_reflns_av_R_equivalents 0.0365
_diffrn_reflns_av_unetI/netI 0.0593
_diffrn_reflns_limit_h_max 12
_diffrn_reflns_limit_h_min -12
_diffrn_reflns_limit_k_max 15
_diffrn_reflns_limit_k_min -15
_diffrn_reflns_limit_l_max 32
_diffrn_reflns_limit_l_min -32
_diffrn_reflns_number 26832
_diffrn_reflns_theta_full 26.37
_diffrn_reflns_theta_max 26.37
_diffrn_reflns_theta_min 2.95
_diffrn_source 'Enhance (Mo) X-ray Source'
_exptl_absorpt_coefficient_mu 2.347
_exptl_absorpt_correction_T_max 1.00000
_exptl_absorpt_correction_T_min 0.95343
_exptl_absorpt_correction_type multi-scan
_exptl_absorpt_process_details
;
CrysAlisPro, Agilent Technologies,
Version 1.171.36.21 (release 14-08-2012 CrysAlis171 .NET)
(compiled Sep 14 2012,17:21:16)
Empirical absorption correction using spherical harmonics,
 implemented in SCALE3 ABSPACK scaling algorithm.
;
_exptl_crystal_density_diffrn 2.521
_exptl_crystal_density_method 'not measured'
_exptl_crystal_F_000 2362
_exptl_crystal_size_max 0.2
_exptl_crystal_size_mid 0.18
_exptl_crystal_size_min 0.16
_refine_diff_density_max 0.663
_refine_diff_density_min -0.824
_refine_diff_density_rms 0.133
_refine_ls_extinction_method none
_refine_ls_goodness_of_fit_ref 1.017
_refine_ls_hydrogen_treatment mixed
_refine_ls_matrix_type full
_refine_ls_number_parameters 923
_refine_ls_number_reflns 13242
_refine_ls_number_restraints 18
_refine_ls_restrained_S_all 1.018
_refine_ls_R_factor_all 0.0645
_refine_ls_R_factor_gt 0.0378
_refine_ls_shift/su_max 0.002
_refine_ls_shift/su_mean 0.000
_refine_ls_structure_factor_coef Fsqd
_refine_ls_weighting_details 'calc w=1/[\s^2^(Fo^2^)+(0.0194P)^2^+0.0000P] where P=(Fo^2^+2Fc^2^)/3'
_refine_ls_weighting_scheme calc
_refine_ls_wR_factor_gt 0.0623
_refine_ls_wR_factor_ref 0.0708
_reflns_number_gt 9602
_reflns_number_total 13242
_reflns_threshold_expression >2sigma(I)
_cod_data_source_file c3ce41223g.txt
_cod_data_source_block nyy134907a
_cod_original_formula_sum 'C72 H93.20 Mo24 N24 O82.60'
_cod_database_code 7211340
_chemical_oxdiff_formula C20H20N4O4Mo1Fe1
_reflns_odcompleteness_completeness 99.85
_reflns_odcompleteness_iscentric 1
_reflns_odcompleteness_theta 26.32
_olex2_refinement_description
;
1. Fixed Uiso
 At 1.2 times of:
  All C(H) groups, All C(H,H) groups, All N(H) groups
 At 1.5 times of:
  All O(H,H) groups
2. Uiso/Uaniso restraints and constraints
Uanis(C17) \\sim Ueq: with sigma of 0.01 and sigma for terminal atoms of 0.01
Uanis(O40) \\sim Ueq: with sigma of 0.01 and sigma for terminal atoms of 0.02
Uanis(O40) \\sim Ueq: with sigma of 0.01 and sigma for terminal atoms of 0.02
Uanis(C16) = Uanis(C17)
3. Others
 Fixed Sof: O42(0.3)
4.a Free rotating group:
 O40(H40A,H40B), O41(H41A,H41B)
4.b Secondary CH2 refined with riding coordinates:
 C8(H8A,H8B), C25(H25A,H25B), C27(H27A,H27B), C7(H7A,H7B), C26(H26A,H26B),
 C9(H9A,H9B)
4.c Aromatic/amide H refined with riding coordinates:
 N4(H4), C15(H15), C30(H30), C20(H20), C14(H14), C35(H35), C24(H24), C31(H31),
 C13(H13), C22(H22), N2(H2), N12(H12A), C2(H2A), C11(H11), C29(H29), C10(H10),
 N10(H10A), C32(H32), C36(H36), C12(H12), C4(H4A), C28(H28), C33(H33), C6(H6),
 C34(H34), N6(H6A), C18(H18), C16(H16), C17(H17)
;

loop_
_space_group_symop_id
_space_group_symop_operation_xyz
1 'x, y, z'
2 '-x, -y, -z'

loop_
_atom_site_label
_atom_site_type_symbol
_atom_site_fract_x
_atom_site_fract_y
_atom_site_fract_z
_atom_site_U_iso_or_equiv
_atom_site_adp_type
_atom_site_occupancy
_atom_site_symmetry_multiplicity
_atom_site_calc_flag
_atom_site_refinement_flags
Mo4 Mo 0.44720(4) 0.85538(3) 0.105578(17) 0.01946(10) Uani 1 1 d .
Mo5 Mo 0.40163(4) 0.71547(3) 0.210236(18) 0.02428(11) Uani 1 1 d .
Mo6 Mo 0.51447(4) 0.97147(3) 0.243284(17) 0.01930(10) Uani 1 1 d .
Mo8 Mo 0.69815(4) 0.78814(3) 0.166149(18) 0.02086(11) Uani 1 1 d .
Mo2 Mo 0.25935(4) 1.03576(3) 0.184212(18) 0.02333(11) Uani 1 1 d .
Mo1 Mo 0.14311(4) 0.77770(3) 0.150194(18) 0.02403(11) Uani 1 1 d .
Mo3 Mo 0.55127(4) 1.11273(3) 0.137123(18) 0.02444(11) Uani 1 1 d .
Mo7 Mo 0.80974(4) 1.04641(3) 0.193432(18) 0.02257(11) Uani 1 1 d .
Mo9 Mo 0.84070(4) 0.54407(3) 0.494475(18) 0.02237(11) Uani 1 1 d .
Mo11 Mo 0.80045(4) 0.39711(4) 0.595516(19) 0.02795(12) Uani 1 1 d .
Mo12 Mo 0.94950(4) 0.41355(4) 0.388292(19) 0.02623(12) Uani 1 1 d .
Mo10 Mo 0.90954(4) 0.26920(3) 0.486975(19) 0.02538(11) Uani 1 1 d .
O28 O 0.7563(3) 0.6167(3) 0.45958(15) 0.0332(9) Uani 1 1 d .
O16 O 0.3304(3) 0.7330(3) 0.26855(15) 0.0369(10) Uani 1 1 d .
O36 O 0.8966(4) 0.3264(3) 0.62953(15) 0.0375(10) Uani 1 1 d .
O24 O 0.7605(3) 0.7751(3) 0.10558(14) 0.0297(9) Uani 1 1 d .
O33 O 0.9978(3) 0.1962(3) 0.52177(15) 0.0382(10) Uani 1 1 d .
O3 O 0.2543(3) 0.6689(2) 0.16106(14) 0.0276(9) Uani 1 1 d .
O1 O 0.0664(3) 0.7856(3) 0.20735(14) 0.0328(9) Uani 1 1 d .
O26 O 0.2915(3) 0.7855(3) 0.08581(13) 0.0272(9) Uani 1 1 d .
O5 O 0.1969(3) 1.0382(3) 0.24423(14) 0.0334(9) Uani 1 1 d .
O38 O 0.9231(3) 0.2846(3) 0.35100(14) 0.0360(10) Uani 1 1 d .
O23 O 0.8181(3) 0.9015(2) 0.20779(13) 0.0251(8) Uani 1 1 d .
O12 O 0.6995(3) 1.1588(2) 0.18629(13) 0.0242(8) Uani 1 1 d .
O21 O 0.8710(3) 1.0325(3) 0.13278(15) 0.0358(10) Uani 1 1 d .
O20 O 0.6718(3) 1.0387(2) 0.26151(13) 0.0248(8) Uani 1 1 d .
O39 O 0.8658(3) 0.4887(3) 0.35347(15) 0.0386(10) Uani 1 1 d .
O31 O 0.8289(3) 0.4028(2) 0.44534(13) 0.0246(8) Uani 1 1 d .
O18 O 0.5617(3) 0.8215(2) 0.23386(13) 0.0202(8) Uani 1 1 d .
O7 O 0.3563(3) 0.8762(2) 0.18933(13) 0.0216(8) Uani 1 1 d .
O2 O 0.0315(3) 0.7041(3) 0.10253(14) 0.0357(10) Uani 1 1 d .
O11 O 0.6242(3) 1.0875(3) 0.07927(14) 0.0385(10) Uani 1 1 d .
O9 O 0.4458(3) 1.0850(2) 0.21211(13) 0.0214(8) Uani 1 1 d .
O8 O 0.3942(3) 1.0025(2) 0.11428(13) 0.0202(8) Uani 1 1 d .
O27 O 0.9435(3) 0.6605(2) 0.54652(13) 0.0242(8) Uani 1 1 d .
O13 O 0.6023(3) 0.9464(2) 0.15892(13) 0.0203(8) Uani 1 1 d .
O34 O 0.7671(3) 0.2914(3) 0.53017(14) 0.0297(9) Uani 1 1 d .
O4 O 0.1420(3) 0.9242(3) 0.13928(14) 0.0274(8) Uani 1 1 d .
O19 O 0.4393(3) 0.9790(3) 0.30057(14) 0.0307(9) Uani 1 1 d .
O15 O 0.5131(3) 0.7388(2) 0.13541(13) 0.0215(8) Uani 1 1 d .
O6 O 0.2217(3) 1.1520(3) 0.16603(15) 0.0346(9) Uani 1 1 d .
O14 O 0.5275(3) 0.8473(3) 0.04939(14) 0.0309(9) Uani 1 1 d .
O32 O 0.8342(3) 0.1739(3) 0.43557(14) 0.0339(10) Uani 1 1 d .
O29 O 1.0231(3) 0.5579(2) 0.45928(13) 0.0219(8) Uani 1 1 d .
O10 O 0.4883(3) 1.2333(3) 0.13804(16) 0.0396(10) Uani 1 1 d .
O30 O 0.7293(3) 0.5005(3) 0.53792(14) 0.0277(9) Uani 1 1 d .
O22 O 0.9316(3) 1.1195(3) 0.23594(15) 0.0350(10) Uani 1 1 d .
O17 O 0.4649(3) 0.5929(3) 0.20407(16) 0.0396(10) Uani 1 1 d .
O25 O 0.7350(3) 0.6770(3) 0.18953(15) 0.0327(9) Uani 1 1 d .
O35 O 0.6533(3) 0.3885(3) 0.62196(16) 0.0427(11) Uani 1 1 d .
O37 O 0.8757(3) 0.5431(3) 0.62752(14) 0.0304(9) Uani 1 1 d .
N3 N 0.1355(4) -0.0486(3) 0.36831(17) 0.0278(11) Uani 1 1 d .
N9 N 0.7051(4) 0.5578(3) -0.02179(18) 0.0284(10) Uani 1 1 d .
N4 N -0.0089(4) -0.0648(4) 0.30425(19) 0.0361(12) Uani 1 1 d .
H4 H -0.0519 -0.0881 0.2741 0.043 Uiso 1 1 calc R
N7 N 1.0075(4) 0.1472(3) 0.01424(18) 0.0275(10) Uani 1 1 d .
N1 N 0.5123(4) 0.3072(3) 0.3953(2) 0.0335(12) Uani 1 1 d .
N11 N 0.9051(5) 0.4438(4) 0.21366(18) 0.0385(13) Uani 1 1 d .
C8 C 0.2471(5) -0.0732(4) 0.3997(2) 0.0336(14) Uani 1 1 d .
H8A H 0.3115 -0.1000 0.3759 0.040 Uiso 1 1 calc R
H8B H 0.2168 -0.1316 0.4177 0.040 Uiso 1 1 calc R
O40 O 0.8220(4) 0.7501(3) 0.6945(2) 0.0618(14) Uani 1 1 d GU
H40A H 0.8933 0.7604 0.6799 0.093 Uiso 1 1 d G
H40B H 0.8010 0.8114 0.7098 0.093 Uiso 1 1 d G
C15 C 0.0973(5) -0.1007(4) 0.3201(2) 0.0315(14) Uani 1 1 d .
H15 H 0.1394 -0.1549 0.3002 0.038 Uiso 1 1 calc R
N5 N 0.3161(4) 0.1814(4) 0.61945(18) 0.0335(11) Uani 1 1 d .
C25 C 0.8685(5) 0.1647(4) 0.0176(2) 0.0279(13) Uani 1 1 d .
H25A H 0.8255 0.1128 0.0368 0.034 Uiso 1 1 calc R
H25B H 0.8264 0.1499 -0.0179 0.034 Uiso 1 1 calc R
C23 C 0.8058(5) 0.4061(4) 0.1232(2) 0.0276(13) Uani 1 1 d .
C27 C 0.7826(6) 0.4276(4) 0.1815(2) 0.0384(15) Uani 1 1 d .
H27A H 0.7381 0.4924 0.1901 0.046 Uiso 1 1 calc R
H27B H 0.7266 0.3660 0.1894 0.046 Uiso 1 1 calc R
C1 C 0.4350(5) 0.2037(4) 0.4636(2) 0.0297(13) Uani 1 1 d .
C30 C 1.0671(6) 0.1240(4) -0.0297(2) 0.0340(14) Uani 1 1 d .
H30 H 1.0292 0.1167 -0.0637 0.041 Uiso 1 1 calc R
N8 N 1.1888(5) 0.1129(4) -0.0174(2) 0.0435(15) Uani 1 1 d .
C21 C 0.8278(5) 0.4680(4) 0.0410(2) 0.0254(12) Uani 1 1 d .
C20 C 0.8483(4) 0.3627(4) 0.0166(2) 0.0234(12) Uani 1 1 d .
H20 H 0.8612 0.3479 -0.0193 0.028 Uiso 1 1 calc R
C14 C -0.0401(6) 0.0159(5) 0.3435(2) 0.0404(15) Uani 1 1 d .
H14 H -0.1100 0.0566 0.3423 0.048 Uiso 1 1 calc R
C35 C 1.0985(7) 0.5146(6) 0.2514(3) 0.065(2) Uani 1 1 d .
H35 H 1.1731 0.5629 0.2647 0.078 Uiso 1 1 calc R
C24 C 0.8289(5) 0.3014(4) 0.0980(2) 0.0294(13) Uani 1 1 d .
H24 H 0.8300 0.2457 0.1172 0.035 Uiso 1 1 calc R
C3 C 0.3126(5) 0.0223(4) 0.4401(2) 0.0266(12) Uani 1 1 d .
C31 C 0.6130(6) 0.6275(5) -0.0089(3) 0.0423(16) Uani 1 1 d .
H31 H 0.6140 0.6798 0.0221 0.051 Uiso 1 1 calc R
C13 C 0.0488(5) 0.0253(4) 0.3838(2) 0.0386(15) Uani 1 1 d .
H13 H 0.0515 0.0729 0.4164 0.046 Uiso 1 1 calc R
C22 C 0.8071(5) 0.4884(4) 0.0942(2) 0.0276(13) Uani 1 1 d .
H22 H 0.7938 0.5586 0.1108 0.033 Uiso 1 1 calc R
N2 N 0.4785(5) 0.3329(4) 0.3158(2) 0.0553(15) Uani 1 1 d .
H2 H 0.4443 0.3539 0.2891 0.066 Uiso 1 1 calc R
N12 N 1.0747(5) 0.4069(5) 0.2550(2) 0.0591(16) Uani 1 1 d .
H12A H 1.1282 0.3709 0.2692 0.071 Uiso 1 1 calc R
C7 C 0.4978(5) 0.3095(4) 0.4511(2) 0.0391(15) Uani 1 1 d .
H7A H 0.4457 0.3673 0.4645 0.047 Uiso 1 1 calc R
H7B H 0.5837 0.3279 0.4698 0.047 Uiso 1 1 calc R
C2 C 0.3710(5) 0.1171(4) 0.4252(2) 0.0305(13) Uani 1 1 d .
H2A H 0.3673 0.1227 0.3898 0.037 Uiso 1 1 calc R
C11 C 0.5830(6) 0.2740(5) 0.3158(3) 0.0439(17) Uani 1 1 d .
H11 H 0.6304 0.2502 0.2869 0.053 Uiso 1 1 calc R
C19 C 0.8499(5) 0.2802(4) 0.0448(2) 0.0238(12) Uani 1 1 d .
C29 C 1.2091(6) 0.1270(5) 0.0360(3) 0.0514(18) Uani 1 1 d .
H29 H 1.2866 0.1228 0.0551 0.062 Uiso 1 1 calc R
C26 C 0.8284(5) 0.5588(4) 0.0096(2) 0.0299(13) Uani 1 1 d .
H26A H 0.8470 0.6288 0.0339 0.036 Uiso 1 1 calc R
H26B H 0.8988 0.5528 -0.0141 0.036 Uiso 1 1 calc R
C10 C 0.6041(5) 0.2572(4) 0.3647(3) 0.0397(16) Uani 1 1 d .
H10 H 0.6685 0.2190 0.3762 0.048 Uiso 1 1 calc R
N10 N 0.5563(6) 0.5232(5) -0.0854(2) 0.0643(17) Uani 1 1 d .
H10A H 0.5125 0.4934 -0.1147 0.077 Uiso 1 1 calc R
O41 O 0.6213(6) 0.6156(4) 0.7757(2) 0.0830(17) Uani 1 1 d G
H41A H 0.6250 0.6713 0.8007 0.124 Uiso 1 1 d G
H41B H 0.5485 0.5758 0.7750 0.124 Uiso 1 1 d G
C32 C 0.5219(6) 0.6065(5) -0.0489(3) 0.0507(18) Uani 1 1 d .
H32 H 0.4482 0.6423 -0.0513 0.061 Uiso 1 1 calc R
C36 C 0.9571(7) 0.3672(5) 0.2334(2) 0.0465(17) Uani 1 1 d .
H36 H 0.9167 0.2964 0.2323 0.056 Uiso 1 1 calc R
C5 C 0.3775(5) 0.1011(5) 0.5313(2) 0.0358(14) Uani 1 1 d .
C12 C 0.4396(7) 0.3518(5) 0.3649(3) 0.0532(18) Uani 1 1 d .
H12 H 0.3708 0.3909 0.3758 0.064 Uiso 1 1 calc R
C4 C 0.3160(5) 0.0173(4) 0.4927(2) 0.0353(14) Uani 1 1 d .
H4A H 0.2752 -0.0451 0.5026 0.042 Uiso 1 1 calc R
C28 C 1.0945(5) 0.1481(5) 0.0555(2) 0.0450(16) Uani 1 1 d .
H28 H 1.0774 0.1612 0.0910 0.054 Uiso 1 1 calc R
C9 C 0.3791(6) 0.0927(5) 0.5889(2) 0.0490(17) Uani 1 1 d .
H9A H 0.3334 0.0225 0.5922 0.059 Uiso 1 1 calc R
H9B H 0.4689 0.0968 0.6030 0.059 Uiso 1 1 calc R
C33 C 0.6667(6) 0.4957(5) -0.0686(3) 0.0544(19) Uani 1 1 d .
H33 H 0.7114 0.4412 -0.0867 0.065 Uiso 1 1 calc R
C6 C 0.4377(5) 0.1942(4) 0.5160(2) 0.0349(14) Uani 1 1 d .
H6 H 0.4806 0.2513 0.5416 0.042 Uiso 1 1 calc R
C34 C 0.9942(7) 0.5367(5) 0.2252(3) 0.058(2) Uani 1 1 d .
H34 H 0.9833 0.6038 0.2161 0.069 Uiso 1 1 calc R
N6 N 0.1722(6) 0.2863(5) 0.6436(3) 0.073(2) Uani 1 1 d .
H6A H 0.0985 0.3122 0.6464 0.088 Uiso 1 1 calc R
C18 C 0.1966(6) 0.2022(6) 0.6099(3) 0.0516(18) Uani 1 1 d .
H18 H 0.1380 0.1622 0.5827 0.062 Uiso 1 1 calc R
C16 C 0.3745(9) 0.2598(7) 0.6600(3) 0.0870(19) Uani 1 1 d .
H16 H 0.4594 0.2657 0.6751 0.104 Uiso 1 1 calc R
C17 C 0.2847(9) 0.3261(7) 0.6738(3) 0.0870(19) Uani 1 1 d U
H17 H 0.2969 0.3895 0.6998 0.104 Uiso 1 1 calc R
H8 H 1.244(6) 0.102(5) -0.034(2) 0.05(2) Uiso 1 1 d .
O42 O 0.167(2) 0.393(2) 0.1287(9) 0.152(11) Uani 0.30 1 d P

loop_
_atom_site_aniso_label
_atom_site_aniso_U_11
_atom_site_aniso_U_22
_atom_site_aniso_U_33
_atom_site_aniso_U_23
_atom_site_aniso_U_13
_atom_site_aniso_U_12
Mo4 0.0186(2) 0.0224(2) 0.0170(2) 0.00239(18) 0.00115(18) 0.00360(18)
Mo5 0.0256(2) 0.0214(2) 0.0260(3) 0.0076(2) 0.0014(2) -0.00114(19)
Mo6 0.0226(2) 0.0187(2) 0.0165(2) 0.00267(18) 0.00245(18) 0.00363(18)
Mo8 0.0199(2) 0.0181(2) 0.0238(3) 0.00069(19) 0.00147(19) 0.00514(17)
Mo2 0.0200(2) 0.0229(2) 0.0272(3) 0.0032(2) 0.00314(19) 0.00572(18)
Mo1 0.0198(2) 0.0270(2) 0.0228(3) 0.0001(2) 0.00205(19) 0.00034(19)
Mo3 0.0231(2) 0.0247(2) 0.0276(3) 0.0114(2) 0.0021(2) 0.00149(19)
Mo7 0.0197(2) 0.0205(2) 0.0269(3) 0.00414(19) 0.00077(19) 0.00144(18)
Mo9 0.0220(2) 0.0214(2) 0.0243(3) 0.00363(19) 0.00360(19) 0.00601(18)
Mo11 0.0322(3) 0.0254(2) 0.0265(3) 0.0053(2) 0.0070(2) 0.0026(2)
Mo12 0.0311(3) 0.0253(2) 0.0221(3) 0.0032(2) 0.0035(2) 0.0042(2)
Mo10 0.0303(3) 0.0194(2) 0.0267(3) 0.0046(2) 0.0037(2) 0.00354(19)
O28 0.031(2) 0.035(2) 0.037(2) 0.0116(18) 0.0000(17) 0.0137(16)
O16 0.037(2) 0.041(2) 0.033(2) 0.0144(19) 0.0044(18) -0.0030(18)
O36 0.053(2) 0.030(2) 0.032(2) 0.0108(18) 0.0070(19) 0.0046(18)
O24 0.0266(19) 0.034(2) 0.029(2) 0.0037(17) 0.0053(16) 0.0086(16)
O33 0.044(2) 0.033(2) 0.041(3) 0.0137(19) -0.0025(19) 0.0080(18)
O3 0.0257(19) 0.0192(18) 0.035(2) -0.0002(16) 0.0029(16) -0.0006(15)
O1 0.032(2) 0.033(2) 0.033(2) 0.0049(18) 0.0099(17) 0.0026(16)
O26 0.0230(19) 0.032(2) 0.023(2) -0.0003(16) 0.0006(15) -0.0018(15)
O5 0.029(2) 0.037(2) 0.034(2) 0.0032(18) 0.0108(17) 0.0061(17)
O38 0.043(2) 0.032(2) 0.030(2) -0.0006(18) 0.0058(18) 0.0032(17)
O23 0.0215(18) 0.0207(18) 0.032(2) 0.0029(16) -0.0016(15) 0.0036(14)
O12 0.0260(19) 0.0200(17) 0.027(2) 0.0063(15) 0.0016(16) -0.0002(14)
O21 0.035(2) 0.041(2) 0.035(2) 0.0110(19) 0.0124(18) 0.0096(17)
O20 0.0254(19) 0.0222(18) 0.025(2) 0.0007(16) -0.0017(15) 0.0035(14)
O39 0.044(2) 0.042(2) 0.033(2) 0.0129(19) 0.0010(19) 0.0111(18)
O31 0.0267(19) 0.0218(18) 0.025(2) 0.0042(16) 0.0010(15) 0.0012(15)
O18 0.0212(17) 0.0184(17) 0.021(2) 0.0043(15) -0.0015(14) 0.0020(14)
O7 0.0199(18) 0.0201(17) 0.024(2) 0.0026(15) 0.0057(15) 0.0026(14)
O2 0.026(2) 0.043(2) 0.032(2) -0.0036(19) -0.0004(17) -0.0030(17)
O11 0.038(2) 0.050(2) 0.028(2) 0.0128(19) 0.0066(18) -0.0064(19)
O9 0.0194(17) 0.0174(17) 0.028(2) 0.0057(15) 0.0031(15) 0.0010(14)
O8 0.0189(17) 0.0212(17) 0.022(2) 0.0080(15) 0.0015(14) 0.0043(14)
O27 0.0270(19) 0.0204(17) 0.025(2) 0.0006(15) 0.0069(15) 0.0052(14)
O13 0.0215(18) 0.0191(17) 0.021(2) 0.0055(15) 0.0038(15) 0.0034(14)
O34 0.026(2) 0.0286(19) 0.033(2) 0.0052(17) 0.0064(17) -0.0022(15)
O4 0.0205(18) 0.033(2) 0.029(2) 0.0067(17) -0.0017(15) 0.0073(15)
O19 0.040(2) 0.031(2) 0.022(2) 0.0045(16) 0.0092(17) 0.0052(16)
O15 0.0225(18) 0.0187(17) 0.022(2) 0.0011(15) 0.0017(15) 0.0010(14)
O6 0.031(2) 0.029(2) 0.046(3) 0.0099(18) 0.0017(18) 0.0110(16)
O14 0.033(2) 0.037(2) 0.023(2) 0.0060(17) 0.0081(17) 0.0059(17)
O32 0.038(2) 0.0256(19) 0.036(2) 0.0034(17) 0.0043(18) 0.0002(16)
O29 0.0255(18) 0.0199(17) 0.022(2) 0.0058(15) 0.0026(15) 0.0064(14)
O10 0.034(2) 0.031(2) 0.059(3) 0.021(2) 0.002(2) 0.0070(17)
O30 0.0262(19) 0.0281(19) 0.031(2) 0.0073(17) 0.0080(16) 0.0081(15)
O22 0.030(2) 0.0261(19) 0.046(3) 0.0059(18) -0.0045(18) -0.0005(16)
O17 0.041(2) 0.0183(19) 0.061(3) 0.0141(19) 0.002(2) 0.0029(16)
O25 0.035(2) 0.0226(19) 0.044(3) 0.0089(17) 0.0038(18) 0.0123(16)
O35 0.038(2) 0.046(2) 0.045(3) 0.009(2) 0.017(2) 0.0033(19)
O37 0.037(2) 0.0263(19) 0.028(2) 0.0015(17) 0.0117(17) 0.0041(16)
N3 0.033(3) 0.024(2) 0.024(3) 0.001(2) 0.002(2) 0.0036(19)
N9 0.036(3) 0.023(2) 0.028(3) 0.008(2) -0.002(2) 0.006(2)
N4 0.038(3) 0.039(3) 0.030(3) 0.007(2) -0.005(2) 0.004(2)
N7 0.029(2) 0.028(2) 0.028(3) 0.005(2) 0.007(2) 0.0110(19)
N1 0.027(3) 0.025(2) 0.047(3) 0.007(2) 0.007(2) 0.001(2)
N11 0.066(4) 0.028(3) 0.017(3) 0.003(2) -0.001(2) -0.007(3)
C8 0.035(3) 0.027(3) 0.037(4) 0.003(3) 0.002(3) 0.003(2)
O40 0.052(3) 0.049(3) 0.074(4) -0.016(3) 0.014(3) 0.009(2)
C15 0.045(4) 0.027(3) 0.022(3) 0.002(2) 0.007(3) 0.003(3)
N5 0.038(3) 0.040(3) 0.025(3) 0.011(2) -0.005(2) 0.009(2)
C25 0.025(3) 0.023(3) 0.035(3) 0.004(2) 0.008(2) 0.003(2)
C23 0.030(3) 0.027(3) 0.024(3) 0.003(2) 0.006(2) -0.001(2)
C27 0.061(4) 0.028(3) 0.027(4) 0.005(3) 0.012(3) 0.009(3)
C1 0.024(3) 0.029(3) 0.034(4) 0.003(3) 0.001(2) 0.003(2)
C30 0.044(4) 0.036(3) 0.029(4) 0.016(3) 0.013(3) 0.017(3)
N8 0.042(4) 0.048(3) 0.050(4) 0.020(3) 0.025(3) 0.016(3)
C21 0.023(3) 0.024(3) 0.029(3) 0.007(2) -0.002(2) -0.001(2)
C20 0.020(3) 0.029(3) 0.019(3) 0.001(2) -0.002(2) 0.002(2)
C14 0.041(4) 0.041(3) 0.041(4) 0.006(3) 0.006(3) 0.017(3)
C35 0.068(5) 0.079(6) 0.036(5) 0.008(4) -0.006(4) -0.033(5)
C24 0.029(3) 0.028(3) 0.034(4) 0.012(3) 0.006(3) 0.001(2)
C3 0.026(3) 0.029(3) 0.026(3) 0.007(2) 0.004(2) 0.005(2)
C31 0.045(4) 0.036(3) 0.042(4) -0.003(3) 0.002(3) 0.006(3)
C13 0.044(4) 0.040(3) 0.030(4) -0.005(3) 0.001(3) 0.017(3)
C22 0.032(3) 0.022(3) 0.027(3) 0.002(2) 0.001(2) 0.004(2)
N2 0.070(4) 0.057(4) 0.046(4) 0.024(3) 0.000(3) 0.018(3)
N12 0.065(4) 0.073(4) 0.035(4) 0.009(3) -0.010(3) -0.002(3)
C7 0.036(3) 0.033(3) 0.044(4) 0.001(3) 0.000(3) 0.000(3)
C2 0.031(3) 0.039(3) 0.020(3) 0.003(3) 0.003(2) 0.004(3)
C11 0.046(4) 0.043(4) 0.044(4) 0.009(3) 0.014(3) 0.003(3)
C19 0.024(3) 0.022(3) 0.025(3) 0.003(2) 0.001(2) 0.004(2)
C29 0.034(4) 0.073(5) 0.047(5) 0.011(4) -0.003(3) 0.013(3)
C26 0.028(3) 0.030(3) 0.033(3) 0.008(3) -0.004(2) 0.005(2)
C10 0.026(3) 0.038(3) 0.058(5) 0.012(3) 0.006(3) 0.007(3)
N10 0.073(4) 0.065(4) 0.049(4) 0.004(3) -0.030(3) 0.009(3)
O41 0.139(5) 0.054(3) 0.059(4) 0.018(3) 0.009(4) 0.014(3)
C32 0.046(4) 0.045(4) 0.063(5) 0.017(4) -0.008(4) 0.007(3)
C36 0.071(5) 0.035(4) 0.030(4) 0.002(3) 0.002(3) -0.002(3)
C5 0.042(3) 0.045(4) 0.025(3) 0.011(3) 0.002(3) 0.015(3)
C12 0.064(5) 0.054(4) 0.047(5) 0.008(4) 0.010(4) 0.028(3)
C4 0.036(3) 0.033(3) 0.042(4) 0.017(3) 0.008(3) 0.006(3)
C28 0.039(4) 0.067(4) 0.029(4) 0.004(3) -0.003(3) 0.019(3)
C9 0.066(4) 0.054(4) 0.031(4) 0.010(3) 0.001(3) 0.023(3)
C33 0.065(5) 0.050(4) 0.041(4) -0.013(3) -0.014(3) 0.021(3)
C6 0.036(3) 0.037(3) 0.028(4) -0.004(3) -0.007(3) 0.009(3)
C34 0.094(6) 0.035(4) 0.039(4) 0.010(3) 0.002(4) -0.022(4)
N6 0.081(5) 0.094(5) 0.073(5) 0.051(4) 0.037(4) 0.061(4)
C18 0.045(4) 0.058(4) 0.059(5) 0.028(4) -0.006(3) 0.010(3)
C16 0.111(5) 0.096(4) 0.052(4) -0.006(3) -0.008(3) 0.040(3)
C17 0.111(5) 0.096(4) 0.052(4) -0.006(3) -0.008(3) 0.040(3)
O42 0.132(19) 0.20(2) 0.11(2) 0.023(18) 0.031(16) -0.047(18)

loop_
_atom_type_symbol
_atom_type_description
_atom_type_scat_dispersion_real
_atom_type_scat_dispersion_imag
_atom_type_scat_source
C C 0.0033 0.0016 'International Tables Vol C Tables 4.2.6.8 and 6.1.1.4'
H H 0.0000 0.0000 'International Tables Vol C Tables 4.2.6.8 and 6.1.1.4'
Mo Mo -1.6832 0.6857 'International Tables Vol C Tables 4.2.6.8 and 6.1.1.4'
N N 0.0061 0.0033 'International Tables Vol C Tables 4.2.6.8 and 6.1.1.4'
O O 0.0106 0.0060 'International Tables Vol C Tables 4.2.6.8 and 6.1.1.4'

loop_
_geom_angle_atom_site_label_1
_geom_angle_atom_site_label_2
_geom_angle_atom_site_label_3
_geom_angle
_geom_angle_site_symmetry_1
_geom_angle_site_symmetry_3
O26 Mo4 Mo3 131.78(12) . .
O26 Mo4 O7 80.99(13) . .
O26 Mo4 O8 95.90(14) . .
O26 Mo4 O13 157.11(13) . .
O26 Mo4 O15 95.79(14) . .
O7 Mo4 Mo3 86.53(7) . .
O8 Mo4 Mo3 35.88(8) . .
O8 Mo4 O7 77.84(12) . .
O8 Mo4 O13 79.51(12) . .
O13 Mo4 Mo3 47.38(9) . .
O13 Mo4 O7 76.12(11) . .
O15 Mo4 Mo3 126.56(9) . .
O15 Mo4 O7 77.42(12) . .
O15 Mo4 O8 150.52(13) . .
O15 Mo4 O13 79.22(12) . .
O14 Mo4 Mo3 89.58(11) . .
O14 Mo4 O26 105.19(16) . .
O14 Mo4 O7 173.80(14) . .
O14 Mo4 O8 101.71(15) . .
O14 Mo4 O13 97.70(14) . .
O14 Mo4 O15 101.17(15) . .
O16 Mo5 O3 101.74(15) . .
O16 Mo5 O18 97.35(14) . .
O16 Mo5 O7 95.86(15) . .
O16 Mo5 O15 165.64(13) . .
O16 Mo5 O17 106.00(19) . .
O3 Mo5 O18 147.66(14) . .
O3 Mo5 O7 78.01(13) . .
O3 Mo5 O15 84.15(12) . .
O18 Mo5 O7 74.26(12) . .
O18 Mo5 O15 71.91(11) . .
O7 Mo5 O15 72.36(11) . .
O17 Mo5 O3 98.39(16) . .
O17 Mo5 O18 101.12(15) . .
O17 Mo5 O7 158.10(15) . .
O17 Mo5 O15 85.82(15) . .
O20 Mo6 O18 96.65(14) . .
O20 Mo6 O7 155.93(13) . .
O20 Mo6 O9 97.53(14) . .
O20 Mo6 O13 80.69(13) . .
O18 Mo6 O7 76.96(12) . .
O18 Mo6 O13 77.25(12) . .
O7 Mo6 O13 75.27(10) . .
O9 Mo6 O18 148.46(13) . .
O9 Mo6 O7 78.64(12) . .
O9 Mo6 O13 77.45(12) . .
O19 Mo6 O20 105.00(16) . .
O19 Mo6 O18 100.18(15) . .
O19 Mo6 O7 98.99(14) . .
O19 Mo6 O9 103.11(15) . .
O19 Mo6 O13 174.07(13) . .
O24 Mo8 O23 102.22(14) . .
O24 Mo8 O18 162.40(15) . .
O24 Mo8 O13 94.38(14) . .
O24 Mo8 O15 93.27(14) . .
O23 Mo8 O18 85.91(12) . .
O23 Mo8 O13 77.34(13) . .
O23 Mo8 O15 147.32(13) . .
O18 Mo8 O13 71.96(11) . .
O15 Mo8 O18 72.42(11) . .
O15 Mo8 O13 72.88(11) . .
O25 Mo8 O24 105.15(17) . .
O25 Mo8 O23 101.76(16) . .
O25 Mo8 O18 88.13(14) . .
O25 Mo8 O13 160.09(14) . .
O25 Mo8 O15 101.66(14) . .
O5 Mo2 O7 91.77(15) . .
O5 Mo2 O9 96.13(15) . .
O5 Mo2 O8 161.34(16) . .
O5 Mo2 O4 102.24(15) . .
O9 Mo2 O7 73.27(11) . .
O9 Mo2 O8 71.46(12) . .
O8 Mo2 O7 71.57(11) . .
O4 Mo2 O7 77.57(13) . .
O4 Mo2 O9 145.83(13) . .
O4 Mo2 O8 82.79(12) . .
O6 Mo2 O5 104.93(17) . .
O6 Mo2 O7 162.59(14) . .
O6 Mo2 O9 99.58(14) . .
O6 Mo2 O8 91.16(14) . .
O6 Mo2 O4 103.09(16) . .
O3 Mo1 O26 77.04(13) . .
O3 Mo1 O7 72.71(11) . .
O1 Mo1 O3 97.87(16) . .
O1 Mo1 O26 166.19(14) . .
O1 Mo1 O7 97.10(13) . .
O1 Mo1 O2 105.10(16) . .
O1 Mo1 O4 100.38(15) . .
O26 Mo1 O7 69.17(10) . .
O2 Mo1 O3 101.54(16) . .
O2 Mo1 O26 88.57(13) . .
O2 Mo1 O7 157.68(13) . .
O2 Mo1 O4 102.98(17) . .
O4 Mo1 O3 144.25(12) . .
O4 Mo1 O26 77.98(13) . .
O4 Mo1 O7 74.71(12) . .
O12 Mo3 Mo4 118.48(10) . .
O12 Mo3 O9 83.16(12) . .
O12 Mo3 O8 145.89(14) . .
O12 Mo3 O13 77.00(12) . .
O11 Mo3 Mo4 83.16(11) . .
O11 Mo3 O12 101.15(16) . .
O11 Mo3 O9 161.14(14) . .
O11 Mo3 O8 96.12(14) . .
O11 Mo3 O13 91.96(15) . .
O11 Mo3 O10 105.31(19) . .
O9 Mo3 Mo4 78.72(7) . .
O9 Mo3 O13 70.95(11) . .
O8 Mo3 Mo4 35.08(9) . .
O8 Mo3 O9 71.79(11) . .
O8 Mo3 O13 73.19(12) . .
O13 Mo3 Mo4 41.49(7) . .
O10 Mo3 Mo4 137.06(12) . .
O10 Mo3 O12 101.38(16) . .
O10 Mo3 O9 91.62(15) . .
O10 Mo3 O8 102.09(15) . .
O10 Mo3 O13 162.57(15) . .
O23 Mo7 O12 146.33(12) . .
O23 Mo7 O20 76.46(12) . .
O23 Mo7 O13 75.54(12) . .
O12 Mo7 O20 77.51(13) . .
O12 Mo7 O13 75.76(11) . .
O21 Mo7 O23 100.79(15) . .
O21 Mo7 O12 97.97(16) . .
O21 Mo7 O20 163.18(14) . .
O21 Mo7 O13 93.08(14) . .
O20 Mo7 O13 70.13(11) . .
O22 Mo7 O23 100.74(16) . .
O22 Mo7 O12 100.92(15) . .
O22 Mo7 O21 105.31(17) . .
O22 Mo7 O20 91.48(14) . .
O22 Mo7 O13 161.61(14) . .
O28 Mo9 O31 101.58(16) . .
O28 Mo9 O27 101.56(16) . .
O28 Mo9 O29 175.48(13) . 2_766
O28 Mo9 O29 99.73(15) . .
O28 Mo9 O30 104.47(16) . .
O31 Mo9 O29 77.63(13) . 2_766
O31 Mo9 O29 78.47(11) . .
O27 Mo9 O31 149.65(14) . .
O27 Mo9 O29 78.50(12) . .
O27 Mo9 O29 77.75(12) . 2_766
O29 Mo9 O29 75.76(13) . 2_766
O30 Mo9 O31 96.16(13) . .
O30 Mo9 O27 96.78(14) . .
O30 Mo9 O29 80.04(14) . 2_766
O30 Mo9 O29 155.79(16) . .
O36 Mo11 O34 98.89(16) . .
O36 Mo11 O29 92.27(14) . 2_766
O36 Mo11 O30 162.74(13) . .
O36 Mo11 O37 98.49(16) . .
O34 Mo11 O29 74.53(11) . 2_766
O34 Mo11 O30 77.59(14) . .
O30 Mo11 O29 70.48(11) . 2_766
O35 Mo11 O36 105.60(18) . .
O35 Mo11 O34 102.17(16) . .
O35 Mo11 O29 162.13(17) . 2_766
O35 Mo11 O30 91.65(17) . .
O35 Mo11 O37 102.04(15) . .
O37 Mo11 O34 145.01(14) . .
O37 Mo11 O29 74.65(11) . 2_766
O37 Mo11 O30 76.84(14) . .
O38 Mo12 O31 101.96(14) . .
O38 Mo12 O27 87.64(15) . 2_766
O38 Mo12 O29 159.79(16) . .
O38 Mo12 O37 100.34(15) . 2_766
O39 Mo12 O38 104.05(19) . .
O39 Mo12 O31 99.28(15) . .
O39 Mo12 O27 166.86(14) . 2_766
O39 Mo12 O29 96.11(15) . .
O39 Mo12 O37 100.48(16) . 2_766
O31 Mo12 O27 71.99(13) . 2_766
O31 Mo12 O29 72.87(11) . .
O29 Mo12 O27 72.16(11) . 2_766
O37 Mo12 O31 145.46(14) 2_766 .
O37 Mo12 O27 82.98(14) 2_766 2_766
O37 Mo12 O29 77.08(12) 2_766 .
O33 Mo10 O31 166.51(13) . .
O33 Mo10 O27 97.97(15) . 2_766
O33 Mo10 O34 100.80(17) . .
O33 Mo10 O29 96.67(15) . 2_766
O27 Mo10 O31 72.04(13) 2_766 .
O27 Mo10 O29 72.81(11) 2_766 2_766
O34 Mo10 O31 84.12(13) . .
O34 Mo10 O27 146.12(13) . 2_766
O34 Mo10 O29 77.18(11) . 2_766
O32 Mo10 O33 104.15(17) . .
O32 Mo10 O31 87.12(15) . .
O32 Mo10 O27 102.21(14) . 2_766
O32 Mo10 O34 100.20(15) . .
O32 Mo10 O29 159.10(16) . 2_766
O29 Mo10 O31 72.01(11) 2_766 .
Mo5 O3 Mo1 117.18(15) . .
Mo4 O26 Mo1 117.66(16) . .
Mo8 O23 Mo7 115.64(18) . .
Mo3 O12 Mo7 115.20(15) . .
Mo6 O20 Mo7 116.15(16) . .
Mo9 O31 Mo12 109.99(13) . .
Mo9 O31 Mo10 110.90(15) . .
Mo12 O31 Mo10 103.07(14) . .
Mo5 O18 Mo8 104.55(13) . .
Mo6 O18 Mo5 109.09(15) . .
Mo6 O18 Mo8 111.02(13) . .
Mo4 O7 Mo1 92.14(11) . .
Mo5 O7 Mo4 98.12(11) . .
Mo5 O7 Mo2 163.06(14) . .
Mo5 O7 Mo1 86.99(9) . .
Mo6 O7 Mo4 103.56(11) . .
Mo6 O7 Mo5 92.77(13) . .
Mo6 O7 Mo2 91.00(10) . .
Mo6 O7 Mo1 164.16(14) . .
Mo2 O7 Mo4 97.03(12) . .
Mo2 O7 Mo1 84.91(11) . .
Mo6 O9 Mo2 109.87(13) . .
Mo6 O9 Mo3 112.00(13) . .
Mo2 O9 Mo3 103.25(14) . .
Mo4 O8 Mo2 111.23(13) . .
Mo4 O8 Mo3 109.04(15) . .
Mo3 O8 Mo2 103.55(13) . .
Mo9 O27 Mo12 110.68(14) . 2_766
Mo9 O27 Mo10 110.16(15) . 2_766
Mo10 O27 Mo12 103.15(14) 2_766 2_766
Mo4 O13 Mo6 105.03(11) . .
Mo4 O13 Mo8 92.45(10) . .
Mo4 O13 Mo3 91.13(12) . .
Mo4 O13 Mo7 161.95(15) . .
Mo6 O13 Mo7 93.00(11) . .
Mo8 O13 Mo6 96.42(12) . .
Mo8 O13 Mo3 164.87(14) . .
Mo8 O13 Mo7 86.25(11) . .
Mo3 O13 Mo6 96.84(11) . .
Mo3 O13 Mo7 85.80(9) . .
Mo10 O34 Mo11 117.34(15) . .
Mo2 O4 Mo1 117.10(18) . .
Mo4 O15 Mo5 109.66(13) . .
Mo4 O15 Mo8 109.49(13) . .
Mo8 O15 Mo5 102.30(14) . .
Mo9 O29 Mo9 104.24(13) . 2_766
Mo9 O29 Mo11 164.13(17) . 2_766
Mo9 O29 Mo11 91.62(11) 2_766 2_766
Mo9 O29 Mo12 92.27(10) . .
Mo9 O29 Mo10 92.15(11) . 2_766
Mo12 O29 Mo9 96.53(11) . 2_766
Mo12 O29 Mo11 85.72(10) . 2_766
Mo12 O29 Mo10 164.65(16) . 2_766
Mo10 O29 Mo9 96.62(12) 2_766 2_766
Mo10 O29 Mo11 86.02(9) 2_766 2_766
Mo9 O30 Mo11 117.85(16) . .
Mo12 O37 Mo11 116.64(16) 2_766 .
C15 N3 C8 124.2(5) . .
C15 N3 C13 107.7(5) . .
C13 N3 C8 128.0(5) . .
C31 N9 C26 125.4(5) . .
C33 N9 C31 107.5(5) . .
C33 N9 C26 127.0(5) . .
C15 N4 H4 125.7 . .
C15 N4 C14 108.7(5) . .
C14 N4 H4 125.7 . .
C30 N7 C25 125.6(5) . .
C30 N7 C28 108.1(5) . .
C28 N7 C25 126.3(5) . .
C10 N1 C7 126.7(6) . .
C12 N1 C7 125.5(5) . .
C12 N1 C10 107.8(5) . .
C36 N11 C27 125.5(5) . .
C36 N11 C34 107.0(6) . .
C34 N11 C27 127.2(6) . .
N3 C8 H8A 108.6 . .
N3 C8 H8B 108.6 . .
N3 C8 C3 114.6(4) . .
H8A C8 H8B 107.6 . .
C3 C8 H8A 108.6 . .
C3 C8 H8B 108.6 . .
H40A O40 H40B 109.5 . .
N3 C15 H15 125.2 . .
N4 C15 N3 109.5(5) . .
N4 C15 H15 125.2 . .
C18 N5 C9 125.5(5) . .
C18 N5 C16 108.6(6) . .
C16 N5 C9 125.7(6) . .
N7 C25 H25A 108.9 . .
N7 C25 H25B 108.9 . .
N7 C25 C19 113.2(4) . .
H25A C25 H25B 107.8 . .
C19 C25 H25A 108.9 . .
C19 C25 H25B 108.9 . .
C24 C23 C27 119.6(5) . .
C22 C23 C27 121.5(5) . .
C22 C23 C24 118.9(5) . .
N11 C27 C23 111.2(4) . .
N11 C27 H27A 109.4 . .
N11 C27 H27B 109.4 . .
C23 C27 H27A 109.4 . .
C23 C27 H27B 109.4 . .
H27A C27 H27B 108.0 . .
C2 C1 C7 123.5(5) . .
C6 C1 C7 117.5(5) . .
C6 C1 C2 119.0(5) . .
N7 C30 H30 125.7 . .
N8 C30 N7 108.6(6) . .
N8 C30 H30 125.7 . .
C30 N8 C29 109.6(5) . .
C30 N8 H8 131(5) . .
C29 N8 H8 120(5) . .
C20 C21 C26 120.5(5) . .
C22 C21 C20 118.9(5) . .
C22 C21 C26 120.6(5) . .
C21 C20 H20 119.5 . .
C19 C20 C21 121.0(5) . .
C19 C20 H20 119.5 . .
N4 C14 H14 126.6 . .
C13 C14 N4 106.9(5) . .
C13 C14 H14 126.6 . .
N12 C35 H35 126.8 . .
C34 C35 H35 126.8 . .
C34 C35 N12 106.4(6) . .
C23 C24 H24 119.8 . .
C19 C24 C23 120.4(5) . .
C19 C24 H24 119.8 . .
C2 C3 C8 121.3(5) . .
C4 C3 C8 119.9(5) . .
C4 C3 C2 118.8(5) . .
N9 C31 H31 126.4 . .
C32 C31 N9 107.2(5) . .
C32 C31 H31 126.4 . .
N3 C13 H13 126.4 . .
C14 C13 N3 107.2(5) . .
C14 C13 H13 126.4 . .
C23 C22 H22 119.4 . .
C21 C22 C23 121.1(5) . .
C21 C22 H22 119.4 . .
C11 N2 H2 126.2 . .
C12 N2 H2 126.2 . .
C12 N2 C11 107.6(6) . .
C35 N12 H12A 125.5 . .
C36 N12 C35 109.0(7) . .
C36 N12 H12A 125.5 . .
N1 C7 C1 114.6(4) . .
N1 C7 H7A 108.6 . .
N1 C7 H7B 108.6 . .
C1 C7 H7A 108.6 . .
C1 C7 H7B 108.6 . .
H7A C7 H7B 107.6 . .
C1 C2 H2A 120.0 . .
C3 C2 C1 120.1(5) . .
C3 C2 H2A 120.0 . .
N2 C11 H11 126.3 . .
C10 C11 N2 107.4(5) . .
C10 C11 H11 126.3 . .
C20 C19 C25 120.7(5) . .
C20 C19 C24 119.7(5) . .
C24 C19 C25 119.6(5) . .
N8 C29 H29 127.1 . .
C28 C29 N8 105.7(6) . .
C28 C29 H29 127.1 . .
N9 C26 C21 114.5(4) . .
N9 C26 H26A 108.6 . .
N9 C26 H26B 108.6 . .
C21 C26 H26A 108.6 . .
C21 C26 H26B 108.6 . .
H26A C26 H26B 107.6 . .
N1 C10 H10 126.3 . .
C11 C10 N1 107.3(6) . .
C11 C10 H10 126.3 . .
C32 N10 H10A 125.7 . .
C33 N10 H10A 125.7 . .
C33 N10 C32 108.7(6) . .
H41A O41 H41B 109.5 . .
C31 C32 N10 107.4(6) . .
C31 C32 H32 126.3 . .
N10 C32 H32 126.3 . .
N11 C36 H36 125.4 . .
N12 C36 N11 109.2(5) . .
N12 C36 H36 125.4 . .
C4 C5 C9 120.9(5) . .
C4 C5 C6 118.2(5) . .
C6 C5 C9 120.9(5) . .
N1 C12 N2 109.8(6) . .
N1 C12 H12 125.1 . .
N2 C12 H12 125.1 . .
C3 C4 C5 122.5(5) . .
C3 C4 H4A 118.8 . .
C5 C4 H4A 118.8 . .
N7 C28 H28 126.0 . .
C29 C28 N7 108.1(6) . .
C29 C28 H28 126.0 . .
N5 C9 C5 110.5(5) . .
N5 C9 H9A 109.5 . .
N5 C9 H9B 109.5 . .
C5 C9 H9A 109.5 . .
C5 C9 H9B 109.5 . .
H9A C9 H9B 108.1 . .
N9 C33 H33 125.4 . .
N10 C33 N9 109.2(6) . .
N10 C33 H33 125.4 . .
C1 C6 C5 121.4(5) . .
C1 C6 H6 119.3 . .
C5 C6 H6 119.3 . .
N11 C34 H34 125.8 . .
C35 C34 N11 108.4(7) . .
C35 C34 H34 125.8 . .
C18 N6 H6A 126.5 . .
C18 N6 C17 107.1(7) . .
C17 N6 H6A 126.5 . .
N5 C18 H18 125.1 . .
N6 C18 N5 109.9(6) . .
N6 C18 H18 125.1 . .
N5 C16 H16 127.3 . .
C17 C16 N5 105.4(8) . .
C17 C16 H16 127.3 . .
N6 C17 H17 125.6 . .
C16 C17 N6 108.9(8) . .
C16 C17 H17 125.6 . .

loop_
_geom_bond_atom_site_label_1
_geom_bond_atom_site_label_2
_geom_bond_distance
_geom_bond_site_symmetry_2
Mo4 Mo3 3.2146(6) .
Mo4 O26 1.743(3) .
Mo4 O7 2.376(3) .
Mo4 O8 1.954(3) .
Mo4 O13 2.130(3) .
Mo4 O15 1.946(3) .
Mo4 O14 1.694(3) .
Mo5 O16 1.693(3) .
Mo5 O3 1.897(3) .
Mo5 O18 1.990(3) .
Mo5 O7 2.272(3) .
Mo5 O15 2.341(3) .
Mo5 O17 1.716(4) .
Mo6 O20 1.740(3) .
Mo6 O18 1.965(3) .
Mo6 O7 2.177(3) .
Mo6 O9 1.944(3) .
Mo6 O13 2.376(3) .
Mo6 O19 1.692(3) .
Mo8 O24 1.704(3) .
Mo8 O23 1.897(3) .
Mo8 O18 2.299(3) .
Mo8 O13 2.345(3) .
Mo8 O15 2.014(3) .
Mo8 O25 1.692(4) .
Mo2 O5 1.701(3) .
Mo2 O7 2.354(3) .
Mo2 O9 2.007(3) .
Mo2 O8 2.331(3) .
Mo2 O4 1.906(3) .
Mo2 O6 1.691(4) .
Mo1 O3 1.927(4) .
Mo1 O1 1.697(3) .
Mo1 O26 2.317(3) .
Mo1 O7 2.466(3) .
Mo1 O2 1.699(3) .
Mo1 O4 1.909(3) .
Mo3 O12 1.903(3) .
Mo3 O11 1.695(3) .
Mo3 O9 2.327(3) .
Mo3 O8 1.993(3) .
Mo3 O13 2.366(3) .
Mo3 O10 1.705(4) .
Mo7 O23 1.930(3) .
Mo7 O12 1.934(3) .
Mo7 O21 1.700(3) .
Mo7 O20 2.320(3) .
Mo7 O13 2.393(3) .
Mo7 O22 1.689(3) .
Mo9 O28 1.677(4) .
Mo9 O31 1.957(3) .
Mo9 O27 1.956(3) .
Mo9 O29 2.128(3) .
Mo9 O29 2.420(3) 2_766
Mo9 O30 1.756(3) .
Mo11 O36 1.718(4) .
Mo11 O34 1.925(3) .
Mo11 O29 2.436(3) 2_766
Mo11 O30 2.297(4) .
Mo11 O35 1.691(3) .
Mo11 O37 1.916(3) .
Mo12 O38 1.701(3) .
Mo12 O39 1.694(4) .
Mo12 O31 1.984(3) .
Mo12 O27 2.359(4) 2_766
Mo12 O29 2.345(3) .
Mo12 O37 1.907(3) 2_766
Mo10 O33 1.701(4) .
Mo10 O31 2.358(4) .
Mo10 O27 1.982(3) 2_766
Mo10 O34 1.897(3) .
Mo10 O32 1.697(3) .
Mo10 O29 2.349(3) 2_766
O27 Mo12 2.359(4) 2_766
O27 Mo10 1.982(3) 2_766
O29 Mo9 2.420(3) 2_766
O29 Mo11 2.436(3) 2_766
O29 Mo10 2.349(3) 2_766
O37 Mo12 1.907(3) 2_766
N3 C8 1.471(7) .
N3 C15 1.311(6) .
N3 C13 1.375(6) .
N9 C31 1.370(7) .
N9 C26 1.473(6) .
N9 C33 1.323(7) .
N4 H4 0.8600 .
N4 C15 1.306(7) .
N4 C14 1.364(6) .
N7 C25 1.476(6) .
N7 C30 1.314(6) .
N7 C28 1.357(7) .
N1 C7 1.452(7) .
N1 C10 1.386(6) .
N1 C12 1.303(8) .
N11 C27 1.451(7) .
N11 C36 1.320(8) .
N11 C34 1.374(7) .
C8 H8A 0.9700 .
C8 H8B 0.9700 .
C8 C3 1.499(7) .
O40 H40A 0.8499 .
O40 H40B 0.8499 .
C15 H15 0.9300 .
N5 C9 1.467(7) .
N5 C18 1.310(7) .
N5 C16 1.356(8) .
C25 H25A 0.9700 .
C25 H25B 0.9700 .
C25 C19 1.520(6) .
C23 C27 1.512(7) .
C23 C24 1.398(7) .
C23 C22 1.385(7) .
C27 H27A 0.9700 .
C27 H27B 0.9700 .
C1 C7 1.506(7) .
C1 C2 1.401(7) .
C1 C6 1.378(8) .
C30 H30 0.9300 .
C30 N8 1.308(8) .
N8 C29 1.361(8) .
N8 H8 0.74(5) .
C21 C20 1.392(6) .
C21 C22 1.379(7) .
C21 C26 1.517(7) .
C20 H20 0.9300 .
C20 C19 1.374(7) .
C14 H14 0.9300 .
C14 C13 1.334(8) .
C35 H35 0.9300 .
C35 N12 1.364(8) .
C35 C34 1.328(10) .
C24 H24 0.9300 .
C24 C19 1.380(7) .
C3 C2 1.398(6) .
C3 C4 1.370(7) .
C31 H31 0.9300 .
C31 C32 1.329(8) .
C13 H13 0.9300 .
C22 H22 0.9300 .
N2 H2 0.8600 .
N2 C11 1.372(8) .
N2 C12 1.332(8) .
N12 H12A 0.8600 .
N12 C36 1.313(7) .
C7 H7A 0.9700 .
C7 H7B 0.9700 .
C2 H2A 0.9300 .
C11 H11 0.9300 .
C11 C10 1.332(8) .
C29 H29 0.9300 .
C29 C28 1.339(7) .
C26 H26A 0.9700 .
C26 H26B 0.9700 .
C10 H10 0.9300 .
N10 H10A 0.8600 .
N10 C32 1.356(8) .
N10 C33 1.304(8) .
O41 H41A 0.8500 .
O41 H41B 0.8500 .
C32 H32 0.9300 .
C36 H36 0.9300 .
C5 C4 1.376(7) .
C5 C9 1.511(8) .
C5 C6 1.391(7) .
C12 H12 0.9300 .
C4 H4A 0.9300 .
C28 H28 0.9300 .
C9 H9A 0.9700 .
C9 H9B 0.9700 .
C33 H33 0.9300 .
C6 H6 0.9300 .
C34 H34 0.9300 .
N6 H6A 0.8600 .
N6 C18 1.287(8) .
N6 C17 1.356(9) .
C18 H18 0.9300 .
C16 H16 0.9300 .
C16 C17 1.327(10) .
C17 H17 0.9300 .

loop_
_geom_hbond_atom_site_label_D
_geom_hbond_atom_site_label_H
_geom_hbond_atom_site_label_A
_geom_hbond_distance_DH
_geom_hbond_distance_HA
_geom_hbond_distance_DA
_geom_hbond_angle_DHA
_geom_hbond_site_symmetry_A
N2 H2 O41 0.86 1.90 2.752(9) 172.2 2_666
N12 H12A O40 0.86 2.03 2.830(8) 155.1 2_766
O41 H41B O17 0.85 2.27 2.814(6) 122.0 2_666
